data_7215872
loop_
_publ_author_name
'Kumar, Vinod'
'Singh, Vikram'
'Gupta, Ajit N.'
'Manar, Krishna K.'
'Drew, Michael. G. B.'
'Singh, Nanhai'

_publ_section_title
;
 Influence of ligand environments on the structures and luminescence
 properties of homoleptic cadmium(ii) pyridyl functionalized
 dithiocarbamates
;
_journal_issue 29
_journal_name_full CrystEngComm
_journal_page_first 6765
_journal_paper_doi 10.1039/c4ce00510d
_journal_volume 16
_journal_year 2014
_chemical_formula_sum 'C24 H22 Cd N4 O2 S4'
_chemical_formula_weight 639.10
_chemical_name_systematic
;
 ?
;
_space_group_IT_number 61
_symmetry_cell_setting orthorhombic
_symmetry_space_group_name_Hall '-P 2ac 2ab'
_symmetry_space_group_name_H-M 'P b c a'
_atom_sites_solution_hydrogens geom
_atom_sites_solution_primary direct
_atom_sites_solution_secondary difmap
_audit_creation_method SHELXL-97
_cell_angle_alpha 90.00
_cell_angle_beta 90.00
_cell_angle_gamma 90.00
_cell_formula_units_Z 4
_cell_length_a 10.5650(5)
_cell_length_b 9.8500(5)
_cell_length_c 25.1585(18)
_cell_measurement_reflns_used 7300
_cell_measurement_temperature 293(2)
_cell_measurement_theta_max 27.50
_cell_measurement_theta_min 3.24
_cell_volume 2618.1(3)
_computing_cell_refinement 'Crysalis, Oxford Diffraction'
_computing_data_collection 'Crysalis, Oxford Diffraction'
_computing_data_reduction 'Crysalis, Oxford Diffraction'
_computing_molecular_graphics PLATON(Spek,2004)
_computing_structure_refinement 'SHELXL-97 (Sheldrick, 1997)'
_computing_structure_solution 'SHELXS-97 (Sheldrick, 1997)'
_diffrn_ambient_temperature 293(2)
_diffrn_measured_fraction_theta_full 0.963
_diffrn_measured_fraction_theta_max 0.963
_diffrn_measurement_device 'Oxford Diffaction X-Calibur System'
_diffrn_measurement_method '321 frames, counting time 10 s.'
_diffrn_radiation_monochromator graphite
_diffrn_radiation_source 'fine-focus sealed tube'
_diffrn_radiation_type MoK\a
_diffrn_radiation_wavelength 0.71073
_diffrn_reflns_av_R_equivalents 0.0233
_diffrn_reflns_av_sigmaI/netI 0.0338
_diffrn_reflns_limit_h_max 7
_diffrn_reflns_limit_h_min -13
_diffrn_reflns_limit_k_max 12
_diffrn_reflns_limit_k_min -11
_diffrn_reflns_limit_l_max 20
_diffrn_reflns_limit_l_min -32
_diffrn_reflns_number 7300
_diffrn_reflns_theta_full 27.50
_diffrn_reflns_theta_max 27.50
_diffrn_reflns_theta_min 3.24
_diffrn_standards_decay_% n/a
_diffrn_standards_interval_count n/a
_diffrn_standards_interval_time n/a
_diffrn_standards_number n/a
_exptl_absorpt_coefficient_mu 1.183
_exptl_absorpt_correction_T_max 1.000
_exptl_absorpt_correction_T_min 0.923
_exptl_absorpt_correction_type empirical
_exptl_absorpt_process_details 'ABSPACK, Oxford Diffraction Ltd'
_exptl_crystal_colour black
_exptl_crystal_density_diffrn 1.621
_exptl_crystal_density_method 'not measured'
_exptl_crystal_description needle
_exptl_crystal_F_000 1288
_exptl_crystal_size_max 0.19
_exptl_crystal_size_mid 0.03
_exptl_crystal_size_min 0.03
_refine_diff_density_max 0.671
_refine_diff_density_min -0.344
_refine_diff_density_rms 0.069
_refine_ls_extinction_method none
_refine_ls_goodness_of_fit_ref 1.077
_refine_ls_hydrogen_treatment constr
_refine_ls_matrix_type full
_refine_ls_number_parameters 160
_refine_ls_number_reflns 2902
_refine_ls_number_restraints 0
_refine_ls_restrained_S_all 1.077
_refine_ls_R_factor_all 0.0632
_refine_ls_R_factor_gt 0.0410
_refine_ls_shift/su_max 0.000
_refine_ls_shift/su_mean 0.000
_refine_ls_structure_factor_coef Fsqd
_refine_ls_weighting_details 'calc w=1/[\s^2^(Fo^2^)+(0.0282P)^2^+2.5475P] where P=(Fo^2^+2Fc^2^)/3'
_refine_ls_weighting_scheme calc
_refine_ls_wR_factor_gt 0.0817
_refine_ls_wR_factor_ref 0.0899
_reflns_number_gt 2155
_reflns_number_total 2902
_reflns_threshold_expression >2sigma(I)
_cod_data_source_file c4ce00510d2.cif
_cod_data_source_block 3
_cod_depositor_comments 'Adding full bibliography for 7215870--7215875.cif.'
_cod_original_sg_symbol_H-M Pbca
_cod_database_code 7215872

loop_
_symmetry_equiv_pos_as_xyz
'x, y, z'
'-x+1/2, -y, z+1/2'
'x+1/2, -y+1/2, -z'
'-x, y+1/2, -z+1/2'
'-x, -y, -z'
'x-1/2, y, -z-1/2'
'-x-1/2, y-1/2, z'
'x, -y-1/2, z-1/2'

loop_
_atom_site_label
_atom_site_type_symbol
_atom_site_fract_x
_atom_site_fract_y
_atom_site_fract_z
_atom_site_U_iso_or_equiv
_atom_site_adp_type
_atom_site_occupancy
_atom_site_symmetry_multiplicity
_atom_site_calc_flag
_atom_site_refinement_flags
Cd1 Cd 0.0000 0.0000 0.0000 0.04283(13) Uani 1 2 d S
S11 S -0.23509(8) 0.05785(9) 0.02507(3) 0.0418(2) Uani 1 1 d .
S13 S -0.06376(8) -0.10146(9) 0.09503(4) 0.0451(2) Uani 1 1 d .
N14 N -0.3026(3) -0.0398(3) 0.11880(11) 0.0368(6) Uani 1 1 d .
C12 C -0.2086(3) -0.0295(3) 0.08315(13) 0.0343(7) Uani 1 1 d .
C21 C -0.2901(4) -0.1184(4) 0.16831(14) 0.0496(9) Uani 1 1 d .
H21A H -0.3448 -0.1974 0.1665 0.060 Uiso 1 1 calc R
H21B H -0.2036 -0.1502 0.1717 0.060 Uiso 1 1 calc R
C22 C -0.3233(4) -0.0381(4) 0.21561(15) 0.0490(9) Uani 1 1 d .
O23 O -0.2511(3) 0.0731(3) 0.22568(11) 0.0697(8) Uani 1 1 d .
C24 C -0.3013(6) 0.1323(5) 0.27007(17) 0.0821(16) Uani 1 1 d .
H24 H -0.2708 0.2116 0.2855 0.099 Uiso 1 1 calc R
C25 C -0.3972(6) 0.0632(6) 0.28783(18) 0.0830(16) Uani 1 1 d .
H25 H -0.4456 0.0826 0.3178 0.100 Uiso 1 1 calc R
C26 C -0.4137(4) -0.0476(5) 0.25257(18) 0.0701(12) Uani 1 1 d .
H26 H -0.4757 -0.1144 0.2547 0.084 Uiso 1 1 calc R
C31 C -0.4299(3) 0.0163(3) 0.10954(15) 0.0409(8) Uani 1 1 d .
H31A H -0.4263 0.0807 0.0804 0.049 Uiso 1 1 calc R
H31B H -0.4574 0.0648 0.1411 0.049 Uiso 1 1 calc R
C32 C -0.5247(3) -0.0930(3) 0.09653(14) 0.0387(8) Uani 1 1 d .
C33 C -0.4956(3) -0.1980(3) 0.06212(14) 0.0415(8) Uani 1 1 d .
H33 H -0.4149 -0.1997 0.0473 0.050 Uiso 1 1 calc R
C35 C -0.6922(3) -0.2919(4) 0.06958(15) 0.0473(9) Uani 1 1 d .
H35 H -0.7500 -0.3588 0.0601 0.057 Uiso 1 1 calc R
C37 C -0.6449(3) -0.0932(4) 0.11858(14) 0.0461(9) Uani 1 1 d .
H37 H -0.6681 -0.0267 0.1429 0.055 Uiso 1 1 calc R
C36 C -0.7299(3) -0.1931(4) 0.10401(15) 0.0506(9) Uani 1 1 d .
H36 H -0.8118 -0.1929 0.1175 0.061 Uiso 1 1 calc R
N34 N -0.5759(3) -0.2969(3) 0.04877(12) 0.0432(7) Uani 1 1 d .

loop_
_atom_site_aniso_label
_atom_site_aniso_U_11
_atom_site_aniso_U_22
_atom_site_aniso_U_33
_atom_site_aniso_U_23
_atom_site_aniso_U_13
_atom_site_aniso_U_12
Cd1 0.0385(2) 0.0441(2) 0.0459(2) -0.00031(18) 0.00751(17) 0.00148(16)
S11 0.0391(4) 0.0489(5) 0.0374(4) 0.0074(4) 0.0018(4) 0.0062(4)
S13 0.0362(4) 0.0504(5) 0.0488(5) 0.0095(4) -0.0029(4) 0.0045(4)
N14 0.0390(15) 0.0377(14) 0.0337(14) 0.0037(12) 0.0031(13) 0.0048(13)
C12 0.0349(16) 0.0293(16) 0.0386(18) -0.0031(13) -0.0017(15) -0.0032(13)
C21 0.055(2) 0.049(2) 0.045(2) 0.0099(18) 0.0046(19) 0.0013(18)
C22 0.051(2) 0.055(2) 0.041(2) 0.0087(17) 0.0016(18) -0.0068(19)
O23 0.084(2) 0.0777(19) 0.0471(16) 0.0024(15) 0.0050(16) -0.0235(18)
C24 0.133(5) 0.077(3) 0.036(2) -0.004(2) 0.001(3) -0.010(3)
C25 0.110(4) 0.096(4) 0.043(3) 0.003(3) 0.022(3) 0.016(4)
C26 0.060(3) 0.091(3) 0.060(3) 0.009(3) 0.019(2) -0.006(3)
C31 0.0432(19) 0.0323(17) 0.047(2) -0.0012(15) 0.0086(17) 0.0086(15)
C32 0.0398(18) 0.0382(18) 0.0381(19) 0.0064(15) 0.0032(16) 0.0072(15)
C33 0.0383(18) 0.0380(18) 0.048(2) -0.0017(16) 0.0063(17) 0.0020(16)
C35 0.0397(19) 0.050(2) 0.052(2) 0.0095(18) -0.0070(18) -0.0029(17)
C37 0.045(2) 0.052(2) 0.042(2) 0.0044(17) 0.0089(17) 0.0114(18)
C36 0.0321(19) 0.066(2) 0.054(2) 0.011(2) 0.0036(17) 0.0062(18)
N34 0.0402(16) 0.0416(15) 0.0478(18) 0.0019(14) -0.0024(15) 0.0006(14)

loop_
_atom_type_symbol
_atom_type_description
_atom_type_scat_dispersion_real
_atom_type_scat_dispersion_imag
_atom_type_scat_source
C C 0.0033 0.0016 'International Tables Vol C Tables 4.2.6.8 and 6.1.1.4'
H H 0.0000 0.0000 'International Tables Vol C Tables 4.2.6.8 and 6.1.1.4'
N N 0.0061 0.0033 'International Tables Vol C Tables 4.2.6.8 and 6.1.1.4'
S S 0.1246 0.1234 'International Tables Vol C Tables 4.2.6.8 and 6.1.1.4'
Cd Cd -0.8075 1.2024 'International Tables Vol C Tables 4.2.6.8 and 6.1.1.4'
O O 0.0106 0.0060 'International Tables Vol C Tables 4.2.6.8 and 6.1.1.4'

loop_
_geom_angle_atom_site_label_1
_geom_angle_atom_site_label_2
_geom_angle_atom_site_label_3
_geom_angle
_geom_angle_site_symmetry_1
_geom_angle_site_symmetry_3
N34 Cd1 N34 180 3_545 7_565
N34 Cd1 S11 89.32(7) 3_545 .
N34 Cd1 S11 90.68(7) 7_565 .
N34 Cd1 S11 90.68(7) 3_545 5
N34 Cd1 S11 89.32(7) 7_565 5
S11 Cd1 S11 180 . 5
N34 Cd1 S13 93.40(7) 3_545 .
N34 Cd1 S13 86.60(7) 7_565 .
S11 Cd1 S13 68.19(3) . .
S11 Cd1 S13 111.81(3) 5 .
N34 Cd1 S13 86.60(7) 3_545 5
N34 Cd1 S13 93.40(7) 7_565 5
S11 Cd1 S13 111.81(3) . 5
S11 Cd1 S13 68.19(3) 5 5
S13 Cd1 S13 180 . 5
C12 S11 Cd1 86.64(11) . .
C12 S13 Cd1 85.09(11) . .
C12 N14 C31 122.8(3) . .
C12 N14 C21 122.6(3) . .
C31 N14 C21 114.4(3) . .
N14 C12 S13 120.9(2) . .
N14 C12 S11 119.0(2) . .
S13 C12 S11 120.1(2) . .
C22 C21 N14 112.3(3) . .
C26 C22 O23 109.2(4) . .
C26 C22 C21 134.0(4) . .
O23 C22 C21 116.8(3) . .
C22 O23 C24 106.2(4) . .
C25 C24 O23 111.1(4) . .
C24 C25 C26 106.5(4) . .
C22 C26 C25 107.1(4) . .
N14 C31 C32 111.9(2) . .
C33 C32 C37 117.0(3) . .
C33 C32 C31 121.5(3) . .
C37 C32 C31 121.5(3) . .
N34 C33 C32 124.2(3) . .
N34 C35 C36 123.0(3) . .
C36 C37 C32 119.4(3) . .
C35 C36 C37 119.2(3) . .
C33 N34 C35 117.3(3) . .
C33 N34 Cd1 120.5(2) . 3_445
C35 N34 Cd1 121.4(2) . 3_445

loop_
_geom_bond_atom_site_label_1
_geom_bond_atom_site_label_2
_geom_bond_distance
_geom_bond_site_symmetry_2
Cd1 N34 2.480(3) 3_545
Cd1 N34 2.480(3) 7_565
Cd1 S11 2.6251(9) .
Cd1 S11 2.6251(9) 5
Cd1 S13 2.6773(10) .
Cd1 S13 2.6773(10) 5
S11 C12 1.718(3) .
S13 C12 1.713(3) .
N14 C12 1.342(4) .
N14 C31 1.472(4) .
N14 C21 1.473(4) .
C21 C22 1.472(5) .
C22 C26 1.336(6) .
C22 O23 1.358(5) .
O23 C24 1.367(5) .
C24 C25 1.300(7) .
C25 C26 1.417(7) .
C31 C32 1.507(5) .
C32 C33 1.383(5) .
C32 C37 1.386(5) .
C33 N34 1.335(4) .
C35 N34 1.337(4) .
C35 C36 1.362(5) .
C37 C36 1.382(5) .
N34 Cd1 2.480(3) 3_445
